data_1567579
loop_
_publ_author_name
'Takebayashi, Satoshi'
'Fayzullin, Robert R.'
'Bansal, Richa'

_publ_section_title
;
 Direct observation of reversible bond homolysis by 2D EXSY NMR
;
_journal_issue 32
_journal_name_full 'Chemical Science'
_journal_page_first 9202
_journal_page_last 9209
_journal_paper_doi 10.1039/D2SC03028D
_journal_volume 13
_journal_year 2022
_chemical_formula_moiety 'C48 H52 Co2 N4 O6, C6 H6'
_chemical_formula_sum 'C54 H58 Co2 N4 O6'
_chemical_formula_weight 976.90
_space_group_crystal_system monoclinic
_space_group_IT_number 14
_space_group_name_Hall '-P 2ybc'
_space_group_name_H-M_alt 'P 1 21/c 1'
_atom_sites_solution_hydrogens geom
_audit_creation_method SHELXL-2018/3
_audit_update_record
;
2022-04-10 deposited with the CCDC.	2022-08-01 downloaded from the CCDC.
;
_cell_angle_alpha 90
_cell_angle_beta 105.0699(10)
_cell_angle_gamma 90
_cell_formula_units_Z 6
_cell_length_a 13.5589(3)
_cell_length_b 35.2233(10)
_cell_length_c 16.1183(5)
_cell_measurement_reflns_used 9926
_cell_measurement_temperature 100(2)
_cell_measurement_theta_max 34.31
_cell_measurement_theta_min 2.33
_cell_volume 7433.2(4)
_computing_cell_refinement 'APEX3 v2019.1-0 (Bruker AXS)'
_computing_data_collection 'APEX3 v2019.1-0 (Bruker AXS)'
_computing_data_reduction 'APEX3 v2019.1-0 (Bruker AXS)'
_computing_molecular_graphics
;
WinGX (Farrugia, 2012); ORTEP-3 (Farrugia, 2012);
PLATON (Spek, 2009); Olex2 (Dolomanov et al., 2009)
;
_computing_publication_material
;
WinGX (Farrugia, 2012); ORTEP-3 (Farrugia, 2012);
PLATON (Spek, 2009); Olex2 (Dolomanov et al., 2009)
;
_computing_structure_refinement 'SHELXL-2018/3 (Sheldrick, 2015)'
_computing_structure_solution 'SHELXT-2018/2 (Sheldrick, 2015)'
_diffrn_ambient_temperature 100(2)
_diffrn_measured_fraction_theta_full 0.999
_diffrn_measured_fraction_theta_max 0.998
_diffrn_measurement_device_type 'Bruker D8 Venture'
_diffrn_measurement_method '\f and \w scans'
_diffrn_radiation_probe x-ray
_diffrn_radiation_type MoK\a
_diffrn_radiation_wavelength 0.71073
_diffrn_reflns_av_R_equivalents 0.0475
_diffrn_reflns_av_unetI/netI 0.0201
_diffrn_reflns_Laue_measured_fraction_full 0.999
_diffrn_reflns_Laue_measured_fraction_max 0.998
_diffrn_reflns_limit_h_max 17
_diffrn_reflns_limit_h_min -21
_diffrn_reflns_limit_k_max 55
_diffrn_reflns_limit_k_min -55
_diffrn_reflns_limit_l_max 25
_diffrn_reflns_limit_l_min -25
_diffrn_reflns_number 477535
_diffrn_reflns_point_group_measured_fraction_full 0.999
_diffrn_reflns_point_group_measured_fraction_max 0.998
_diffrn_reflns_theta_full 25.242
_diffrn_reflns_theta_max 34.370
_diffrn_reflns_theta_min 2.313
_diffrn_source 'microfocus sealed X-ray tube'
_exptl_absorpt_coefficient_mu 0.722
_exptl_absorpt_correction_T_max 0.8827
_exptl_absorpt_correction_T_min 0.7889
_exptl_absorpt_correction_type numerical
_exptl_absorpt_process_details
;
SADABS-2016/2 (Stalke et al., 2015)

 Equivalent reflections defined by point group 2/m for scaling and error model
 Restraint esd for equal adjacent scale factors =  0.0050
 Maximum odd and even orders for spherical harmonics =   3   6
 wR2(int) =  0.1137 (selected reflections only, before parameter refinement)
 wR2(int) =  0.0575 (selected reflections only, after parameter refinement)

 Run 2theta R(int) Incid. factors Diffr. factors    K      g   I/s(lim) Total I>2sig(I)
   1f  0.0  0.1361  0.215 - 0.307  1.002 - 1.019  1.186  0.0172  58.0    8365    3397
   2  15.7  0.0572  0.189 - 0.324  1.002 - 1.027  0.910  0.0172  58.0   38260   24558
   3  15.7  0.0476  0.136 - 0.242  0.998 - 1.021  0.875  0.0172  58.0   69405   48212
   4  15.7  0.0478  0.161 - 0.203  1.000 - 1.027  0.872  0.0172  58.0   78302   53460
   5  15.7  0.0431  0.128 - 0.216  1.000 - 1.027  0.842  0.0172  58.0   38276   26812
   6  15.7  0.0543  0.208 - 0.256  1.002 - 1.027  0.896  0.0172  58.0   38059   25684
   7  15.7  0.0447  0.143 - 0.183  0.999 - 1.027  0.859  0.0172  58.0   38243   26348
   8  15.7  0.0464  0.154 - 0.199  1.002 - 1.026  0.853  0.0172  58.0   32938   22571
   9  15.7  0.0499  0.139 - 0.328  1.004 - 1.027  0.877  0.0172  58.0   38278   25322
  10  15.7  0.0432  0.129 - 0.191  0.998 - 1.027  0.843  0.0172  58.0   38153   26560
  11  15.7  0.0476  0.167 - 0.193  0.998 - 1.027  0.871  0.0172  58.0   32943   22351
  12  15.7  0.0477  0.160 - 0.185  1.002 - 1.027  0.864  0.0172  58.0   38290   26553
  13f  0.0  0.0699  0.139 - 0.180  1.002 - 1.019  0.860  0.0172  58.0    8151    5394

 Estimated minimum and maximum transmission:  0.7889  0.8827
 Additional spherical absorption correction applied with mu*r =  0.0800
 3lambda correction factor = 0.00150
;
_exptl_crystal_colour 'dark orange'
_exptl_crystal_density_diffrn 1.309
_exptl_crystal_description prism
_exptl_crystal_F_000 3072
_exptl_crystal_recrystallization_method 'from a hot benzene solution'
_exptl_crystal_size_max 0.189
_exptl_crystal_size_mid 0.131
_exptl_crystal_size_min 0.129
_refine_diff_density_max 0.693
_refine_diff_density_min -0.566
_refine_diff_density_rms 0.062
_refine_ls_extinction_method none
_refine_ls_goodness_of_fit_ref 1.057
_refine_ls_hydrogen_treatment constr
_refine_ls_matrix_type full
_refine_ls_number_parameters 910
_refine_ls_number_reflns 31156
_refine_ls_number_restraints 0
_refine_ls_restrained_S_all 1.057
_refine_ls_R_factor_all 0.0460
_refine_ls_R_factor_gt 0.0326
_refine_ls_shift/su_max 0.004
_refine_ls_shift/su_mean 0.000
_refine_ls_structure_factor_coef Fsqd
_refine_ls_weighting_details 'w=1/[\s^2^(Fo^2^)+(0.0404P)^2^+2.7883P] where P=(Fo^2^+2Fc^2^)/3'
_refine_ls_weighting_scheme calc
_refine_ls_wR_factor_gt 0.0831
_refine_ls_wR_factor_ref 0.0914
_reflns_Friedel_coverage 0.000
_reflns_number_gt 25404
_reflns_number_total 31156
_reflns_threshold_expression 'I > 2\s(I)'
_cod_data_source_file d2sc03028d4.cif
_cod_data_source_block st0011
_cod_original_sg_symbol_H-M 'P 21/c'
_cod_database_code 1567579
_shelx_shelxl_version_number 2018/3
_shelx_space_group_comment
;
The symmetry employed for this shelxl refinement is uniquely defined
by the following loop, which should always be used as a source of
symmetry information in preference to the above space-group names.
They are only intended as comments.
;
_shelx_estimated_absorpt_t_min 0.876
_shelx_estimated_absorpt_t_max 0.913

loop_
_space_group_symop_operation_xyz
'x, y, z'
'-x, y+1/2, -z+1/2'
'-x, -y, -z'
'x, -y-1/2, z-1/2'

loop_
_atom_site_label
_atom_site_type_symbol
_atom_site_fract_x
_atom_site_fract_y
_atom_site_fract_z
_atom_site_U_iso_or_equiv
_atom_site_adp_type
_atom_site_occupancy
_atom_site_site_symmetry_order
_atom_site_calc_flag
_atom_site_refinement_flags_posn
_atom_site_refinement_flags_adp
_atom_site_refinement_flags_occupancy
_atom_site_disorder_assembly
_atom_site_disorder_group
Co1 Co 0.49874(2) 0.69399(2) 0.55065(2) 0.01205(3) Uani 1 1 d . . . . .
Co2 Co 0.46487(2) 0.63823(2) 0.42981(2) 0.01160(3) Uani 1 1 d . . . . .
O1 O 0.52268(7) 0.74005(2) 0.40634(5) 0.02526(16) Uani 1 1 d . . . . .
O2 O 0.30144(6) 0.66984(2) 0.57730(6) 0.02481(16) Uani 1 1 d . . . . .
O3 O 0.66397(7) 0.64113(2) 0.63246(6) 0.02989(19) Uani 1 1 d . . . . .
O4 O 0.43329(7) 0.59318(2) 0.57321(5) 0.02416(16) Uani 1 1 d . . . . .
O5 O 0.29919(6) 0.68891(2) 0.33820(6) 0.02477(16) Uani 1 1 d . . . . .
O6 O 0.66566(7) 0.66391(3) 0.41460(7) 0.0325(2) Uani 1 1 d . . . . .
N1A N 0.46026(6) 0.76446(2) 0.63661(6) 0.01849(16) Uani 1 1 d . . . . .
N1B N 0.35704(6) 0.58005(2) 0.30805(5) 0.01467(14) Uani 1 1 d . . . . .
N2A N 0.62142(6) 0.74981(2) 0.67026(5) 0.01544(14) Uani 1 1 d . . . . .
N2B N 0.52108(6) 0.57084(2) 0.34284(5) 0.01578(14) Uani 1 1 d . . . . .
C1 C 0.51159(8) 0.72152(3) 0.46221(6) 0.01730(16) Uani 1 1 d . . . . .
C1A C 0.52786(7) 0.73797(3) 0.62540(6) 0.01343(15) Uani 1 1 d . . . . .
C1B C 0.44683(7) 0.59435(3) 0.35478(6) 0.01259(14) Uani 1 1 d . . . . .
C2 C 0.37730(8) 0.68071(3) 0.56669(6) 0.01716(16) Uani 1 1 d . . . . .
C2A C 0.50818(8) 0.79675(3) 0.69052(7) 0.02031(19) Uani 1 1 d . . . . .
H2AA H 0.479388 0.799985 0.740575 0.024 Uiso 1 1 calc R U . . .
H2AB H 0.499302 0.820650 0.657076 0.024 Uiso 1 1 calc R U . . .
C2B C 0.36836(8) 0.54682(3) 0.25584(7) 0.01999(18) Uani 1 1 d . . . . .
H2BA H 0.351332 0.553220 0.193930 0.024 Uiso 1 1 calc R U . . .
H2BB H 0.324634 0.525517 0.264838 0.024 Uiso 1 1 calc R U . . .
C3 C 0.60205(8) 0.66294(3) 0.60334(7) 0.01908(17) Uani 1 1 d . . . . .
C3A C 0.62015(8) 0.78508(3) 0.71865(8) 0.0237(2) Uani 1 1 d . . . . .
H3AA H 0.664628 0.804651 0.703109 0.028 Uiso 1 1 calc R U . . .
H3AB H 0.642331 0.780517 0.781367 0.028 Uiso 1 1 calc R U . . .
C3B C 0.48138(8) 0.53724(3) 0.29000(7) 0.01908(18) Uani 1 1 d . . . . .
H3BA H 0.491174 0.513822 0.325145 0.023 Uiso 1 1 calc R U . . .
H3BB H 0.514720 0.534120 0.242584 0.023 Uiso 1 1 calc R U . . .
C4 C 0.44644(8) 0.61120(3) 0.51709(6) 0.01685(16) Uani 1 1 d . . . . .
C5 C 0.36144(8) 0.66793(3) 0.37191(6) 0.01678(16) Uani 1 1 d . . . . .
C6 C 0.58814(8) 0.65250(3) 0.42018(7) 0.01951(18) Uani 1 1 d . . . . .
C11A C 0.35130(7) 0.76521(3) 0.60345(6) 0.01535(16) Uani 1 1 d . . . . .
C11B C 0.25722(7) 0.59667(3) 0.28940(6) 0.01429(15) Uani 1 1 d . . . . .
C12A C 0.30753(7) 0.78455(3) 0.52686(6) 0.01698(16) Uani 1 1 d . . . . .
C12B C 0.18943(7) 0.58533(3) 0.33718(6) 0.01783(17) Uani 1 1 d . . . . .
C13A C 0.20142(8) 0.78815(3) 0.50094(7) 0.01971(18) Uani 1 1 d . . . . .
H13A H 0.170932 0.800669 0.448318 0.024 Uiso 1 1 calc R U . . .
C13B C 0.08919(8) 0.59831(3) 0.31135(7) 0.02103(19) Uani 1 1 d . . . . .
H13B H 0.042544 0.591018 0.343387 0.025 Uiso 1 1 calc R U . . .
C14A C 0.13914(8) 0.77401(3) 0.54969(7) 0.02071(19) Uani 1 1 d . . . . .
C14B C 0.05521(8) 0.62167(3) 0.23992(7) 0.02009(18) Uani 1 1 d . . . . .
C15A C 0.18508(8) 0.75521(3) 0.62596(7) 0.02108(19) Uani 1 1 d . . . . .
H15A H 0.143261 0.745358 0.659893 0.025 Uiso 1 1 calc R U . . .
C15B C 0.12460(8) 0.63266(3) 0.19453(7) 0.01923(18) Uani 1 1 d . . . . .
H15B H 0.102588 0.649065 0.146482 0.023 Uiso 1 1 calc R U . . .
C16A C 0.29035(8) 0.75044(3) 0.65396(7) 0.01800(17) Uani 1 1 d . . . . .
C16B C 0.22573(7) 0.62026(3) 0.21759(6) 0.01610(16) Uani 1 1 d . . . . .
C17A C 0.37137(10) 0.80296(4) 0.47456(8) 0.0268(2) Uani 1 1 d . . . . .
H17A H 0.370262 0.830570 0.481717 0.040 Uiso 1 1 calc R U . . .
H17B H 0.343618 0.796529 0.413797 0.040 Uiso 1 1 calc R U . . .
H17C H 0.441846 0.793774 0.494064 0.040 Uiso 1 1 calc R U . . .
C17B C 0.22300(9) 0.55987(4) 0.41408(8) 0.0298(3) Uani 1 1 d . . . . .
H17D H 0.264780 0.539168 0.400877 0.045 Uiso 1 1 calc R U . . .
H17E H 0.162831 0.549273 0.428703 0.045 Uiso 1 1 calc R U . . .
H17F H 0.263305 0.574540 0.462852 0.045 Uiso 1 1 calc R U . . .
C18A C 0.02480(8) 0.77848(4) 0.52108(9) 0.0306(3) Uani 1 1 d . . . . .
H18A H 0.006856 0.796302 0.472796 0.046 Uiso 1 1 calc R U . . .
H18B H -0.000073 0.788276 0.568844 0.046 Uiso 1 1 calc R U . . .
H18C H -0.006776 0.753780 0.502992 0.046 Uiso 1 1 calc R U . . .
C18B C -0.05496(8) 0.63404(4) 0.21255(9) 0.0288(2) Uani 1 1 d . . . . .
H18D H -0.097373 0.612867 0.184059 0.043 Uiso 1 1 calc R U . . .
H18E H -0.061906 0.655450 0.172624 0.043 Uiso 1 1 calc R U . . .
H18F H -0.077198 0.641834 0.263185 0.043 Uiso 1 1 calc R U . . .
C19A C 0.33615(10) 0.72989(3) 0.73692(7) 0.0259(2) Uani 1 1 d . . . . .
H19A H 0.391916 0.713530 0.729953 0.039 Uiso 1 1 calc R U . . .
H19B H 0.283582 0.714327 0.752206 0.039 Uiso 1 1 calc R U . . .
H19C H 0.362764 0.748418 0.782607 0.039 Uiso 1 1 calc R U . . .
C19B C 0.29787(8) 0.63297(3) 0.16624(7) 0.02262(19) Uani 1 1 d . . . . .
H19D H 0.368080 0.632332 0.202626 0.034 Uiso 1 1 calc R U . . .
H19E H 0.280659 0.658924 0.145578 0.034 Uiso 1 1 calc R U . . .
H19F H 0.291856 0.615954 0.117083 0.034 Uiso 1 1 calc R U . . .
C21A C 0.71575(7) 0.72932(3) 0.68500(6) 0.01480(15) Uani 1 1 d . . . . .
C21B C 0.62806(7) 0.57151(3) 0.38516(6) 0.01476(15) Uani 1 1 d . . . . .
C22A C 0.77956(8) 0.73450(3) 0.63023(6) 0.01825(17) Uani 1 1 d . . . . .
C22B C 0.66392(8) 0.55428(3) 0.46555(6) 0.01742(16) Uani 1 1 d . . . . .
C23A C 0.87203(8) 0.71473(3) 0.64815(7) 0.0228(2) Uani 1 1 d . . . . .
H23A H 0.915440 0.717656 0.610853 0.027 Uiso 1 1 calc R U . . .
C23B C 0.76881(8) 0.55385(3) 0.50307(7) 0.02175(19) Uani 1 1 d . . . . .
H23B H 0.793638 0.542961 0.558505 0.026 Uiso 1 1 calc R U . . .
C24A C 0.90232(8) 0.69095(3) 0.71889(8) 0.0243(2) Uani 1 1 d . . . . .
C24B C 0.83826(8) 0.56887(3) 0.46187(8) 0.0233(2) Uani 1 1 d . . . . .
C25A C 0.83802(8) 0.68707(3) 0.77306(7) 0.02189(19) Uani 1 1 d . . . . .
H25A H 0.858318 0.671085 0.822019 0.026 Uiso 1 1 calc R U . . .
C25B C 0.80032(8) 0.58484(3) 0.38086(7) 0.02152(19) Uani 1 1 d . . . . .
H25B H 0.846955 0.594897 0.351618 0.026 Uiso 1 1 calc R U . . .
C26A C 0.74475(8) 0.70597(3) 0.75752(6) 0.01720(16) Uani 1 1 d . . . . .
C26B C 0.69593(7) 0.58652(3) 0.34134(6) 0.01710(16) Uani 1 1 d . . . . .
C27A C 0.75172(9) 0.76055(4) 0.55382(8) 0.0288(2) Uani 1 1 d . . . . .
H27A H 0.697761 0.777974 0.560062 0.043 Uiso 0.5 1 calc R U P A 1
H27B H 0.727256 0.745494 0.501352 0.043 Uiso 0.5 1 calc R U P A 1
H27C H 0.811976 0.775157 0.550218 0.043 Uiso 0.5 1 calc R U P A 1
H27D H 0.677918 0.759305 0.527882 0.043 Uiso 0.5 1 calc R U P B 2
H27E H 0.788094 0.752688 0.511488 0.043 Uiso 0.5 1 calc R U P B 2
H27F H 0.770982 0.786632 0.572261 0.043 Uiso 0.5 1 calc R U P B 2
C27B C 0.59356(9) 0.53478(4) 0.51004(8) 0.0268(2) Uani 1 1 d . . . . .
H27G H 0.522727 0.541612 0.481786 0.040 Uiso 1 1 calc R U . . .
H27H H 0.610022 0.542757 0.570331 0.040 Uiso 1 1 calc R U . . .
H27I H 0.601994 0.507218 0.507064 0.040 Uiso 1 1 calc R U . . .
C28A C 1.00286(11) 0.66993(5) 0.73668(11) 0.0415(3) Uani 1 1 d . . . . .
H28A H 1.035165 0.674602 0.689849 0.062 Uiso 1 1 calc R U . . .
H28B H 0.990685 0.642657 0.740776 0.062 Uiso 1 1 calc R U . . .
H28C H 1.047924 0.678920 0.790933 0.062 Uiso 1 1 calc R U . . .
C28B C 0.95155(9) 0.56732(5) 0.50340(10) 0.0377(3) Uani 1 1 d . . . . .
H28D H 0.963763 0.569656 0.565841 0.057 Uiso 1 1 calc R U . . .
H28E H 0.985527 0.588223 0.481725 0.057 Uiso 1 1 calc R U . . .
H28F H 0.978943 0.543057 0.489618 0.057 Uiso 1 1 calc R U . . .
C29A C 0.67598(9) 0.69991(3) 0.81596(7) 0.0246(2) Uani 1 1 d . . . . .
H29A H 0.681939 0.721547 0.855182 0.037 Uiso 1 1 calc R U . . .
H29B H 0.696034 0.676604 0.849284 0.037 Uiso 1 1 calc R U . . .
H29C H 0.605114 0.697632 0.781525 0.037 Uiso 1 1 calc R U . . .
C29B C 0.65829(9) 0.60471(3) 0.25425(7) 0.02290(19) Uani 1 1 d . . . . .
H29D H 0.638522 0.584916 0.210328 0.034 Uiso 1 1 calc R U . . .
H29E H 0.712807 0.620286 0.242147 0.034 Uiso 1 1 calc R U . . .
H29F H 0.599066 0.620760 0.253614 0.034 Uiso 1 1 calc R U . . .
Co3 Co 0.52857(2) 0.47241(2) 0.06204(2) 0.01152(3) Uani 1 1 d . . . . .
O7 O 0.54244(7) 0.42525(2) -0.08398(5) 0.02455(16) Uani 1 1 d . . . . .
O8 O 0.69832(6) 0.52551(2) 0.13183(6) 0.02692(17) Uani 1 1 d . . . . .
O9 O 0.33334(6) 0.49445(2) 0.09439(5) 0.02127(14) Uani 1 1 d . . . . .
N1C N 0.65366(6) 0.41855(2) 0.18760(5) 0.01629(14) Uani 1 1 d . . . . .
N2C N 0.49377(6) 0.40238(2) 0.15139(6) 0.01841(15) Uani 1 1 d . . . . .
C1C C 0.56013(7) 0.42929(3) 0.14006(6) 0.01357(15) Uani 1 1 d . . . . .
C2C C 0.65354(8) 0.38322(3) 0.23637(8) 0.0249(2) Uani 1 1 d . . . . .
H2CA H 0.675023 0.387943 0.299049 0.030 Uiso 1 1 calc R U . . .
H2CB H 0.699130 0.363933 0.221357 0.030 Uiso 1 1 calc R U . . .
C3C C 0.54211(8) 0.37081(3) 0.20779(7) 0.02175(19) Uani 1 1 d . . . . .
H3CA H 0.534768 0.346513 0.175900 0.026 Uiso 1 1 calc R U . . .
H3CB H 0.512440 0.368068 0.257474 0.026 Uiso 1 1 calc R U . . .
C7 C 0.53601(7) 0.44410(3) -0.02709(6) 0.01646(16) Uani 1 1 d . . . . .
C8 C 0.63481(8) 0.50366(3) 0.10756(6) 0.01743(17) Uani 1 1 d . . . . .
C9 C 0.40934(7) 0.48495(3) 0.08183(6) 0.01557(16) Uani 1 1 d . . . . .
C11C C 0.74821(7) 0.43895(3) 0.20416(6) 0.01553(16) Uani 1 1 d . . . . .
C12C C 0.81599(8) 0.43212(3) 0.15354(7) 0.01978(18) Uani 1 1 d . . . . .
C13C C 0.91171(8) 0.44961(3) 0.17677(8) 0.0245(2) Uani 1 1 d . . . . .
H13C H 0.958258 0.445420 0.142679 0.029 Uiso 1 1 calc R U . . .
C14C C 0.94062(8) 0.47300(3) 0.24852(8) 0.0256(2) Uani 1 1 d . . . . .
C15C C 0.87102(9) 0.47948(3) 0.29688(7) 0.0237(2) Uani 1 1 d . . . . .
H15C H 0.889639 0.495857 0.345270 0.028 Uiso 1 1 calc R U . . .
C16C C 0.77472(8) 0.46263(3) 0.27640(7) 0.01913(17) Uani 1 1 d . . . . .
C17C C 0.78723(9) 0.40707(4) 0.07539(8) 0.0306(3) Uani 1 1 d . . . . .
H17G H 0.792991 0.380390 0.093233 0.046 Uiso 0.5 1 calc R U P C 1
H17H H 0.833231 0.412035 0.038731 0.046 Uiso 0.5 1 calc R U P C 1
H17I H 0.716734 0.412471 0.043293 0.046 Uiso 0.5 1 calc R U P C 1
H17J H 0.733933 0.389243 0.081177 0.046 Uiso 0.5 1 calc R U P D 2
H17K H 0.847413 0.392882 0.069970 0.046 Uiso 0.5 1 calc R U P D 2
H17L H 0.761610 0.422771 0.024110 0.046 Uiso 0.5 1 calc R U P D 2
C18C C 1.04525(10) 0.49111(5) 0.27382(10) 0.0405(3) Uani 1 1 d . . . . .
H18G H 1.089862 0.478606 0.243116 0.061 Uiso 1 1 calc R U . . .
H18H H 1.074309 0.488330 0.335873 0.061 Uiso 1 1 calc R U . . .
H18I H 1.039400 0.518131 0.258863 0.061 Uiso 1 1 calc R U . . .
C19C C 0.70136(10) 0.47063(4) 0.32993(8) 0.0281(2) Uani 1 1 d . . . . .
H19G H 0.631998 0.472881 0.292439 0.042 Uiso 1 1 calc R U . . .
H19H H 0.720497 0.494420 0.361542 0.042 Uiso 1 1 calc R U . . .
H19I H 0.703745 0.449800 0.370719 0.042 Uiso 1 1 calc R U . . .
C21C C 0.38494(7) 0.40100(3) 0.11819(6) 0.01580(16) Uani 1 1 d . . . . .
C22C C 0.34162(8) 0.38158(3) 0.04191(6) 0.01741(16) Uani 1 1 d . . . . .
C23C C 0.23561(8) 0.37754(3) 0.01622(7) 0.02033(18) Uani 1 1 d . . . . .
H23C H 0.205399 0.364878 -0.036279 0.024 Uiso 1 1 calc R U . . .
C24C C 0.17292(8) 0.39145(3) 0.06501(7) 0.02123(19) Uani 1 1 d . . . . .
C25C C 0.21849(8) 0.41037(3) 0.14136(7) 0.02110(18) Uani 1 1 d . . . . .
H25C H 0.176549 0.420141 0.175276 0.025 Uiso 1 1 calc R U . . .
C26C C 0.32388(8) 0.41531(3) 0.16918(6) 0.01762(17) Uani 1 1 d . . . . .
C27C C 0.40538(9) 0.36311(3) -0.01051(8) 0.0265(2) Uani 1 1 d . . . . .
H27J H 0.476690 0.371086 0.011175 0.040 Uiso 1 1 calc R U . . .
H27K H 0.380073 0.370759 -0.070769 0.040 Uiso 1 1 calc R U . . .
H27L H 0.400893 0.335444 -0.006082 0.040 Uiso 1 1 calc R U . . .
C28C C 0.05883(9) 0.38561(4) 0.03753(9) 0.0314(3) Uani 1 1 d . . . . .
H28G H 0.024916 0.410033 0.020627 0.047 Uiso 1 1 calc R U . . .
H28H H 0.035813 0.374936 0.085437 0.047 Uiso 1 1 calc R U . . .
H28I H 0.041639 0.368079 -0.011324 0.047 Uiso 1 1 calc R U . . .
C29C C 0.36976(10) 0.43546(3) 0.25250(7) 0.0250(2) Uani 1 1 d . . . . .
H29G H 0.399628 0.416791 0.297018 0.038 Uiso 1 1 calc R U . . .
H29H H 0.316462 0.449828 0.269784 0.038 Uiso 1 1 calc R U . . .
H29I H 0.423080 0.452912 0.245016 0.038 Uiso 1 1 calc R U . . .
C11S C 1.03818(10) 0.71330(4) 0.35147(9) 0.0327(3) Uani 1 1 d . . . . .
H11S H 1.074096 0.726124 0.316463 0.039 Uiso 1 1 calc R U . . .
C12S C 1.09105(10) 0.69128(4) 0.41988(10) 0.0345(3) Uani 1 1 d . . . . .
H12S H 1.163238 0.689110 0.431984 0.041 Uiso 1 1 calc R U . . .
C13S C 1.03877(11) 0.67252(4) 0.47033(9) 0.0333(3) Uani 1 1 d . . . . .
H13S H 1.075168 0.657577 0.517458 0.040 Uiso 1 1 calc R U . . .
C14S C 0.93300(10) 0.67534(4) 0.45261(8) 0.0294(2) Uani 1 1 d . . . . .
H14S H 0.897089 0.662050 0.486937 0.035 Uiso 1 1 calc R U . . .
C15S C 0.88031(9) 0.69761(4) 0.38475(9) 0.0289(2) Uani 1 1 d . . . . .
H15S H 0.808164 0.699864 0.372866 0.035 Uiso 1 1 calc R U . . .
C16S C 0.93274(10) 0.71664(4) 0.33407(9) 0.0307(2) Uani 1 1 d . . . . .
H16S H 0.896566 0.731939 0.287520 0.037 Uiso 1 1 calc R U . . .
C21S C 0.00334(14) 0.47334(6) -0.06273(14) 0.0557(5) Uani 1 1 d . . . . .
H21S H 0.004820 0.455121 -0.105855 0.067 Uiso 1 1 calc R U . . .
C22S C 0.09385(13) 0.48708(6) -0.00936(14) 0.0562(5) Uani 1 1 d . . . . .
H22S H 0.157765 0.478287 -0.015623 0.067 Uiso 1 1 calc R U . . .
C23S C 0.09020(12) 0.51338(6) 0.05229(13) 0.0525(5) Uani 1 1 d . . . . .
H23S H 0.152124 0.522791 0.088655 0.063 Uiso 1 1 calc R U . . .

loop_
_atom_site_aniso_label
_atom_site_aniso_U_11
_atom_site_aniso_U_22
_atom_site_aniso_U_33
_atom_site_aniso_U_23
_atom_site_aniso_U_13
_atom_site_aniso_U_12
Co1 0.01300(5) 0.01145(5) 0.01119(5) -0.00182(4) 0.00225(4) -0.00037(4)
Co2 0.01198(5) 0.01144(5) 0.01138(5) -0.00180(4) 0.00305(4) -0.00088(4)
O1 0.0344(4) 0.0224(4) 0.0197(4) 0.0026(3) 0.0083(3) -0.0037(3)
O2 0.0205(4) 0.0230(4) 0.0337(4) -0.0051(3) 0.0120(3) -0.0036(3)
O3 0.0283(4) 0.0193(4) 0.0324(4) -0.0028(3) -0.0094(3) 0.0044(3)
O4 0.0330(4) 0.0214(4) 0.0187(3) 0.0016(3) 0.0077(3) -0.0048(3)
O5 0.0237(4) 0.0196(3) 0.0263(4) -0.0005(3) -0.0020(3) 0.0029(3)
O6 0.0262(4) 0.0262(4) 0.0529(6) -0.0133(4) 0.0239(4) -0.0089(3)
N1A 0.0126(3) 0.0167(4) 0.0238(4) -0.0088(3) 0.0004(3) 0.0006(3)
N1B 0.0125(3) 0.0140(3) 0.0163(3) -0.0043(3) 0.0017(3) -0.0006(3)
N2A 0.0125(3) 0.0145(3) 0.0180(3) -0.0044(3) 0.0016(3) -0.0005(3)
N2B 0.0123(3) 0.0147(3) 0.0190(4) -0.0057(3) 0.0018(3) 0.0002(3)
C1 0.0200(4) 0.0162(4) 0.0156(4) -0.0026(3) 0.0044(3) -0.0011(3)
C1A 0.0133(4) 0.0138(4) 0.0127(3) -0.0014(3) 0.0024(3) -0.0005(3)
C1B 0.0123(3) 0.0128(3) 0.0125(3) -0.0001(3) 0.0030(3) -0.0003(3)
C2 0.0188(4) 0.0154(4) 0.0173(4) -0.0030(3) 0.0046(3) -0.0001(3)
C2A 0.0159(4) 0.0173(4) 0.0254(5) -0.0096(4) 0.0011(4) 0.0004(3)
C2B 0.0158(4) 0.0180(4) 0.0237(5) -0.0088(3) 0.0007(3) 0.0002(3)
C3 0.0209(4) 0.0155(4) 0.0180(4) -0.0034(3) 0.0000(3) -0.0009(3)
C3A 0.0165(4) 0.0199(4) 0.0312(5) -0.0133(4) 0.0000(4) 0.0001(3)
C3B 0.0173(4) 0.0160(4) 0.0222(4) -0.0080(3) 0.0021(3) 0.0011(3)
C4 0.0190(4) 0.0162(4) 0.0148(4) -0.0027(3) 0.0034(3) -0.0021(3)
C5 0.0186(4) 0.0152(4) 0.0156(4) -0.0027(3) 0.0029(3) -0.0013(3)
C6 0.0203(4) 0.0168(4) 0.0238(5) -0.0060(3) 0.0098(4) -0.0029(3)
C11A 0.0129(4) 0.0141(4) 0.0182(4) -0.0038(3) 0.0023(3) 0.0008(3)
C11B 0.0116(3) 0.0152(4) 0.0152(4) -0.0012(3) 0.0020(3) -0.0009(3)
C12A 0.0164(4) 0.0158(4) 0.0183(4) -0.0024(3) 0.0036(3) -0.0007(3)
C12B 0.0141(4) 0.0222(4) 0.0164(4) 0.0012(3) 0.0027(3) -0.0016(3)
C13A 0.0173(4) 0.0175(4) 0.0215(4) -0.0005(3) 0.0001(3) 0.0006(3)
C13B 0.0137(4) 0.0296(5) 0.0202(4) 0.0009(4) 0.0050(3) -0.0013(4)
C14A 0.0141(4) 0.0176(4) 0.0290(5) -0.0035(4) 0.0031(4) 0.0000(3)
C14B 0.0135(4) 0.0241(5) 0.0212(4) -0.0021(4) 0.0018(3) 0.0015(3)
C15A 0.0183(4) 0.0199(4) 0.0269(5) -0.0015(4) 0.0091(4) -0.0013(3)
C15B 0.0163(4) 0.0214(4) 0.0175(4) 0.0009(3) -0.0001(3) 0.0006(3)
C16A 0.0190(4) 0.0164(4) 0.0179(4) -0.0022(3) 0.0037(3) 0.0005(3)
C16B 0.0153(4) 0.0174(4) 0.0151(4) -0.0005(3) 0.0030(3) -0.0014(3)
C17A 0.0263(5) 0.0290(6) 0.0273(5) 0.0045(4) 0.0109(4) -0.0016(4)
C17B 0.0188(5) 0.0423(7) 0.0262(5) 0.0161(5) 0.0023(4) -0.0034(4)
C18A 0.0139(4) 0.0285(6) 0.0466(7) -0.0035(5) 0.0026(4) 0.0013(4)
C18B 0.0149(4) 0.0363(6) 0.0325(6) 0.0002(5) 0.0015(4) 0.0047(4)
C19A 0.0331(6) 0.0242(5) 0.0190(5) 0.0011(4) 0.0042(4) 0.0027(4)
C19B 0.0209(4) 0.0286(5) 0.0193(4) 0.0040(4) 0.0069(4) -0.0023(4)
C21A 0.0127(4) 0.0150(4) 0.0157(4) -0.0018(3) 0.0020(3) 0.0000(3)
C21B 0.0117(3) 0.0148(4) 0.0171(4) -0.0016(3) 0.0026(3) 0.0008(3)
C22A 0.0155(4) 0.0217(4) 0.0174(4) 0.0010(3) 0.0040(3) 0.0009(3)
C22B 0.0165(4) 0.0173(4) 0.0183(4) 0.0010(3) 0.0043(3) -0.0001(3)
C23A 0.0172(4) 0.0293(5) 0.0230(5) -0.0002(4) 0.0072(4) 0.0036(4)
C23B 0.0173(4) 0.0241(5) 0.0214(5) 0.0054(4) 0.0007(4) 0.0002(4)
C24A 0.0178(4) 0.0264(5) 0.0275(5) 0.0009(4) 0.0038(4) 0.0064(4)
C24B 0.0142(4) 0.0256(5) 0.0278(5) 0.0052(4) 0.0015(4) 0.0006(4)
C25A 0.0192(4) 0.0220(5) 0.0221(5) 0.0031(4) 0.0010(4) 0.0027(3)
C25B 0.0138(4) 0.0247(5) 0.0265(5) 0.0048(4) 0.0062(4) 0.0009(3)
C26A 0.0159(4) 0.0186(4) 0.0160(4) -0.0007(3) 0.0021(3) -0.0016(3)
C26B 0.0157(4) 0.0183(4) 0.0175(4) 0.0008(3) 0.0045(3) 0.0025(3)
C27A 0.0219(5) 0.0396(7) 0.0263(5) 0.0129(5) 0.0086(4) 0.0049(4)
C27B 0.0216(5) 0.0316(6) 0.0285(5) 0.0098(4) 0.0086(4) -0.0013(4)
C28A 0.0262(6) 0.0498(9) 0.0481(8) 0.0094(7) 0.0089(6) 0.0193(6)
C28B 0.0149(5) 0.0484(8) 0.0450(8) 0.0168(6) -0.0009(5) 0.0000(5)
C29A 0.0240(5) 0.0299(5) 0.0211(5) 0.0034(4) 0.0080(4) -0.0021(4)
C29B 0.0238(5) 0.0262(5) 0.0190(4) 0.0038(4) 0.0061(4) 0.0034(4)
Co3 0.01157(5) 0.01171(5) 0.01093(5) 0.00127(4) 0.00231(4) 0.00131(4)
O7 0.0340(4) 0.0218(4) 0.0199(3) -0.0032(3) 0.0105(3) 0.0012(3)
O8 0.0233(4) 0.0206(4) 0.0303(4) 0.0026(3) -0.0049(3) -0.0042(3)
O9 0.0190(3) 0.0206(3) 0.0267(4) 0.0018(3) 0.0104(3) 0.0032(3)
N1C 0.0129(3) 0.0154(3) 0.0188(4) 0.0053(3) 0.0008(3) 0.0009(3)
N2C 0.0134(3) 0.0161(3) 0.0230(4) 0.0078(3) -0.0002(3) -0.0009(3)
C1C 0.0129(3) 0.0134(4) 0.0138(4) 0.0008(3) 0.0024(3) 0.0013(3)
C2C 0.0174(4) 0.0201(5) 0.0321(6) 0.0127(4) -0.0025(4) -0.0001(3)
C3C 0.0177(4) 0.0179(4) 0.0267(5) 0.0097(4) 0.0004(4) 0.0001(3)
C7 0.0179(4) 0.0161(4) 0.0154(4) 0.0021(3) 0.0045(3) 0.0013(3)
C8 0.0179(4) 0.0158(4) 0.0166(4) 0.0025(3) 0.0008(3) 0.0016(3)
C9 0.0173(4) 0.0146(4) 0.0144(4) 0.0017(3) 0.0036(3) 0.0009(3)
C11C 0.0119(4) 0.0160(4) 0.0170(4) 0.0023(3) 0.0009(3) 0.0018(3)
C12C 0.0140(4) 0.0227(4) 0.0219(4) -0.0018(4) 0.0032(3) 0.0005(3)
C13C 0.0147(4) 0.0298(5) 0.0284(5) -0.0014(4) 0.0046(4) -0.0014(4)
C14C 0.0167(4) 0.0272(5) 0.0286(5) 0.0012(4) -0.0017(4) -0.0038(4)
C15C 0.0217(5) 0.0226(5) 0.0219(5) -0.0021(4) -0.0027(4) -0.0018(4)
C16C 0.0184(4) 0.0196(4) 0.0173(4) 0.0013(3) 0.0009(3) 0.0029(3)
C17C 0.0212(5) 0.0401(7) 0.0313(6) -0.0152(5) 0.0082(4) -0.0031(5)
C18C 0.0226(6) 0.0486(8) 0.0442(8) -0.0014(6) -0.0024(5) -0.0137(5)
C19C 0.0287(5) 0.0329(6) 0.0231(5) -0.0045(4) 0.0074(4) 0.0046(5)
C21C 0.0136(4) 0.0145(4) 0.0178(4) 0.0029(3) 0.0013(3) -0.0008(3)
C22C 0.0176(4) 0.0168(4) 0.0170(4) 0.0009(3) 0.0031(3) 0.0006(3)
C23C 0.0180(4) 0.0202(4) 0.0196(4) -0.0012(3) -0.0007(3) -0.0003(3)
C24C 0.0145(4) 0.0206(4) 0.0266(5) 0.0006(4) 0.0017(4) 0.0002(3)
C25C 0.0185(4) 0.0212(4) 0.0242(5) -0.0014(4) 0.0068(4) 0.0003(3)
C26C 0.0187(4) 0.0159(4) 0.0169(4) 0.0004(3) 0.0023(3) -0.0015(3)
C27C 0.0258(5) 0.0279(5) 0.0278(5) -0.0047(4) 0.0103(4) 0.0002(4)
C28C 0.0153(4) 0.0342(6) 0.0410(7) -0.0011(5) 0.0008(4) -0.0008(4)
C29C 0.0313(6) 0.0240(5) 0.0179(4) -0.0024(4) 0.0029(4) -0.0034(4)
C11S 0.0278(6) 0.0378(7) 0.0349(6) -0.0020(5) 0.0127(5) -0.0067(5)
C12S 0.0187(5) 0.0430(7) 0.0403(7) -0.0062(6) 0.0052(5) 0.0038(5)
C13S 0.0336(6) 0.0315(6) 0.0307(6) 0.0011(5) 0.0012(5) 0.0079(5)
C14S 0.0313(6) 0.0283(6) 0.0295(6) -0.0026(4) 0.0098(5) -0.0050(5)
C15S 0.0181(5) 0.0336(6) 0.0333(6) -0.0054(5) 0.0036(4) -0.0008(4)
C16S 0.0293(6) 0.0297(6) 0.0298(6) 0.0024(5) 0.0019(5) 0.0014(5)
C21S 0.0406(8) 0.0577(11) 0.0665(12) 0.0306(9) 0.0097(8) 0.0086(8)
C22S 0.0291(7) 0.0626(11) 0.0731(13) 0.0324(10) 0.0065(8) 0.0054(7)
C23S 0.0278(7) 0.0581(10) 0.0694(12) 0.0338(9) 0.0088(7) 0.0055(7)

loop_
_atom_type_symbol
_atom_type_description
_atom_type_scat_dispersion_real
_atom_type_scat_dispersion_imag
_atom_type_scat_source
C C 0.0033 0.0016 'International Tables Vol C Tables 4.2.6.8 and 6.1.1.4'
H H 0.0000 0.0000 'International Tables Vol C Tables 4.2.6.8 and 6.1.1.4'
N N 0.0061 0.0033 'International Tables Vol C Tables 4.2.6.8 and 6.1.1.4'
O O 0.0106 0.0060 'International Tables Vol C Tables 4.2.6.8 and 6.1.1.4'
Co Co 0.3494 0.9721 'International Tables Vol C Tables 4.2.6.8 and 6.1.1.4'

loop_
_geom_angle_atom_site_label_1
_geom_angle_atom_site_label_2
_geom_angle_atom_site_label_3
_geom_angle
_geom_angle_site_symmetry_1
_geom_angle_site_symmetry_3
_geom_angle_publ_flag
C1 Co1 C2 123.05(5) . . ?
C1 Co1 C3 118.94(5) . . ?
C2 Co1 C3 113.76(5) . . ?
C1 Co1 C1A 90.92(4) . . ?
C2 Co1 C1A 99.50(4) . . ?
C3 Co1 C1A 100.60(4) . . ?
C1 Co1 Co2 81.52(3) . . ?
C2 Co1 Co2 85.67(3) . . ?
C3 Co1 Co2 82.25(3) . . ?
C1A Co1 Co2 172.36(3) . . ?
C4 Co2 C6 123.24(5) . . ?
C4 Co2 C5 118.17(5) . . ?
C6 Co2 C5 114.21(5) . . ?
C4 Co2 C1B 92.64(4) . . ?
C6 Co2 C1B 97.99(4) . . ?
C5 Co2 C1B 100.64(4) . . ?
C4 Co2 Co1 81.47(3) . . ?
C6 Co2 Co1 82.63(3) . . ?
C5 Co2 Co1 85.15(3) . . ?
C1B Co2 Co1 173.24(3) . . ?
C1A N1A C11A 129.12(8) . . ?
C1A N1A C2A 113.60(8) . . ?
C11A N1A C2A 117.28(8) . . ?
C1B N1B C11B 129.01(8) . . ?
C1B N1B C2B 113.71(8) . . ?
C11B N1B C2B 115.97(7) . . ?
C1A N2A C21A 127.27(8) . . ?
C1A N2A C3A 113.94(8) . . ?
C21A N2A C3A 118.10(8) . . ?
C1B N2B C21B 128.28(8) . . ?
C1B N2B C3B 113.52(8) . . ?
C21B N2B C3B 117.37(8) . . ?
O1 C1 Co1 177.75(10) . . ?
N2A C1A N1A 106.85(8) . . ?
N2A C1A Co1 126.14(7) . . ?
N1A C1A Co1 126.76(7) . . ?
N1B C1B N2B 106.73(8) . . ?
N1B C1B Co2 126.46(7) . . ?
N2B C1B Co2 126.71(7) . . ?
O2 C2 Co1 175.68(9) . . ?
N1A C2A C3A 102.68(8) . . ?
N1A C2A H2AA 111.2 . . ?
C3A C2A H2AA 111.2 . . ?
N1A C2A H2AB 111.2 . . ?
C3A C2A H2AB 111.2 . . ?
H2AA C2A H2AB 109.1 . . ?
N1B C2B C3B 102.34(7) . . ?
N1B C2B H2BA 111.3 . . ?
C3B C2B H2BA 111.3 . . ?
N1B C2B H2BB 111.3 . . ?
C3B C2B H2BB 111.3 . . ?
H2BA C2B H2BB 109.2 . . ?
O3 C3 Co1 174.77(9) . . ?
N2A C3A C2A 102.61(8) . . ?
N2A C3A H3AA 111.2 . . ?
C2A C3A H3AA 111.2 . . ?
N2A C3A H3AB 111.2 . . ?
C2A C3A H3AB 111.2 . . ?
H3AA C3A H3AB 109.2 . . ?
N2B C3B C2B 102.27(7) . . ?
N2B C3B H3BA 111.3 . . ?
C2B C3B H3BA 111.3 . . ?
N2B C3B H3BB 111.3 . . ?
C2B C3B H3BB 111.3 . . ?
H3BA C3B H3BB 109.2 . . ?
O4 C4 Co2 178.91(10) . . ?
O5 C5 Co2 175.27(9) . . ?
O6 C6 Co2 175.85(9) . . ?
C12A C11A C16A 120.93(9) . . ?
C12A C11A N1A 119.79(9) . . ?
C16A C11A N1A 118.82(9) . . ?
C16B C11B C12B 121.42(9) . . ?
C16B C11B N1B 119.01(8) . . ?
C12B C11B N1B 119.12(8) . . ?
C13A C12A C11A 118.41(9) . . ?
C13A C12A C17A 119.47(10) . . ?
C11A C12A C17A 122.05(9) . . ?
C13B C12B C11B 118.10(9) . . ?
C13B C12B C17B 120.41(9) . . ?
C11B C12B C17B 121.49(9) . . ?
C14A C13A C12A 122.00(10) . . ?
C14A C13A H13A 119.0 . . ?
C12A C13A H13A 119.0 . . ?
C12B C13B C14B 121.95(9) . . ?
C12B C13B H13B 119.0 . . ?
C14B C13B H13B 119.0 . . ?
C13A C14A C15A 118.18(9) . . ?
C13A C14A C18A 121.25(11) . . ?
C15A C14A C18A 120.57(11) . . ?
C15B C14B C13B 118.46(9) . . ?
C15B C14B C18B 121.38(10) . . ?
C13B C14B C18B 120.15(10) . . ?
C16A C15A C14A 121.98(10) . . ?
C16A C15A H15A 119.0 . . ?
C14A C15A H15A 119.0 . . ?
C14B C15B C16B 121.75(9) . . ?
C14B C15B H15B 119.1 . . ?
C16B C15B H15B 119.1 . . ?
C15A C16A C11A 118.48(9) . . ?
C15A C16A C19A 119.86(10) . . ?
C11A C16A C19A 121.67(10) . . ?
C15B C16B C11B 118.32(9) . . ?
C15B C16B C19B 119.67(9) . . ?
C11B C16B C19B 122.00(9) . . ?
C12A C17A H17A 109.5 . . ?
C12A C17A H17B 109.5 . . ?
H17A C17A H17B 109.5 . . ?
C12A C17A H17C 109.5 . . ?
H17A C17A H17C 109.5 . . ?
H17B C17A H17C 109.5 . . ?
C12B C17B H17D 109.5 . . ?
C12B C17B H17E 109.5 . . ?
H17D C17B H17E 109.5 . . ?
C12B C17B H17F 109.5 . . ?
H17D C17B H17F 109.5 . . ?
H17E C17B H17F 109.5 . . ?
C14A C18A H18A 109.5 . . ?
C14A C18A H18B 109.5 . . ?
H18A C18A H18B 109.5 . . ?
C14A C18A H18C 109.5 . . ?
H18A C18A H18C 109.5 . . ?
H18B C18A H18C 109.5 . . ?
C14B C18B H18D 109.5 . . ?
C14B C18B H18E 109.5 . . ?
H18D C18B H18E 109.5 . . ?
C14B C18B H18F 109.5 . . ?
H18D C18B H18F 109.5 . . ?
H18E C18B H18F 109.5 . . ?
C16A C19A H19A 109.5 . . ?
C16A C19A H19B 109.5 . . ?
H19A C19A H19B 109.5 . . ?
C16A C19A H19C 109.5 . . ?
H19A C19A H19C 109.5 . . ?
H19B C19A H19C 109.5 . . ?
C16B C19B H19D 109.5 . . ?
C16B C19B H19E 109.5 . . ?
H19D C19B H19E 109.5 . . ?
C16B C19B H19F 109.5 . . ?
H19D C19B H19F 109.5 . . ?
H19E C19B H19F 109.5 . . ?
C22A C21A C26A 121.20(9) . . ?
C22A C21A N2A 120.07(9) . . ?
C26A C21A N2A 118.63(9) . . ?
C22B C21B C26B 121.00(9) . . ?
C22B C21B N2B 119.91(9) . . ?
C26B C21B N2B 118.84(9) . . ?
C23A C22A C21A 118.25(9) . . ?
C23A C22A C27A 119.63(10) . . ?
C21A C22A C27A 122.12(9) . . ?
C23B C22B C21B 118.46(9) . . ?
C23B C22B C27B 119.44(9) . . ?
C21B C22B C27B 122.03(9) . . ?
C24A C23A C22A 121.91(10) . . ?
C24A C23A H23A 119.0 . . ?
C22A C23A H23A 119.0 . . ?
C24B C23B C22B 122.02(10) . . ?
C24B C23B H23B 119.0 . . ?
C22B C23B H23B 119.0 . . ?
C23A C24A C25A 118.34(10) . . ?
C23A C24A C28A 120.72(11) . . ?
C25A C24A C28A 120.93(11) . . ?
C23B C24B C25B 118.10(10) . . ?
C23B C24B C28B 120.81(10) . . ?
C25B C24B C28B 121.09(10) . . ?
C24A C25A C26A 121.86(10) . . ?
C24A C25A H25A 119.1 . . ?
C26A C25A H25A 119.1 . . ?
C24B C25B C26B 121.97(10) . . ?
C24B C25B H25B 119.0 . . ?
C26B C25B H25B 119.0 . . ?
C25A C26A C21A 118.41(9) . . ?
C25A C26A C29A 120.11(10) . . ?
C21A C26A C29A 121.43(9) . . ?
C25B C26B C21B 118.39(9) . . ?
C25B C26B C29B 120.11(9) . . ?
C21B C26B C29B 121.50(9) . . ?
C22A C27A H27A 109.5 . . ?
C22A C27A H27B 109.5 . . ?
H27A C27A H27B 109.5 . . ?
C22A C27A H27C 109.5 . . ?
H27A C27A H27C 109.5 . . ?
H27B C27A H27C 109.5 . . ?
C22A C27A H27D 109.5 . . ?
C22A C27A H27E 109.5 . . ?
H27D C27A H27E 109.5 . . ?
C22A C27A H27F 109.5 . . ?
H27D C27A H27F 109.5 . . ?
H27E C27A H27F 109.5 . . ?
C22B C27B H27G 109.5 . . ?
C22B C27B H27H 109.5 . . ?
H27G C27B H27H 109.5 . . ?
C22B C27B H27I 109.5 . . ?
H27G C27B H27I 109.5 . . ?
H27H C27B H27I 109.5 . . ?
C24A C28A H28A 109.5 . . ?
C24A C28A H28B 109.5 . . ?
H28A C28A H28B 109.5 . . ?
C24A C28A H28C 109.5 . . ?
H28A C28A H28C 109.5 . . ?
H28B C28A H28C 109.5 . . ?
C24B C28B H28D 109.5 . . ?
C24B C28B H28E 109.5 . . ?
H28D C28B H28E 109.5 . . ?
C24B C28B H28F 109.5 . . ?
H28D C28B H28F 109.5 . . ?
H28E C28B H28F 109.5 . . ?
C26A C29A H29A 109.5 . . ?
C26A C29A H29B 109.5 . . ?
H29A C29A H29B 109.5 . . ?
C26A C29A H29C 109.5 . . ?
H29A C29A H29C 109.5 . . ?
H29B C29A H29C 109.5 . . ?
C26B C29B H29D 109.5 . . ?
C26B C29B H29E 109.5 . . ?
H29D C29B H29E 109.5 . . ?
C26B C29B H29F 109.5 . . ?
H29D C29B H29F 109.5 . . ?
H29E C29B H29F 109.5 . . ?
C7 Co3 C9 121.98(4) . . ?
C7 Co3 C8 117.61(5) . . ?
C9 Co3 C8 116.10(5) . . ?
C7 Co3 C1C 92.03(4) . . ?
C9 Co3 C1C 97.76(4) . . ?
C8 Co3 C1C 101.22(4) . . ?
C7 Co3 Co3 82.69(3) . 3_665 ?
C9 Co3 Co3 81.83(3) . 3_665 ?
C8 Co3 Co3 84.77(3) . 3_665 ?
C1C Co3 Co3 173.42(3) . 3_665 ?
C1C N1C C11C 128.77(8) . . ?
C1C N1C C2C 114.05(8) . . ?
C11C N1C C2C 116.72(8) . . ?
C1C N2C C21C 129.07(8) . . ?
C1C N2C C3C 113.98(8) . . ?
C21C N2C C3C 116.94(8) . . ?
N2C C1C N1C 106.62(8) . . ?
N2C C1C Co3 126.29(7) . . ?
N1C C1C Co3 126.85(7) . . ?
N1C C2C C3C 102.68(8) . . ?
N1C C2C H2CA 111.2 . . ?
C3C C2C H2CA 111.2 . . ?
N1C C2C H2CB 111.2 . . ?
C3C C2C H2CB 111.2 . . ?
H2CA C2C H2CB 109.1 . . ?
N2C C3C C2C 102.50(8) . . ?
N2C C3C H3CA 111.3 . . ?
C2C C3C H3CA 111.3 . . ?
N2C C3C H3CB 111.3 . . ?
C2C C3C H3CB 111.3 . . ?
H3CA C3C H3CB 109.2 . . ?
O7 C7 Co3 178.57(10) . . ?
O8 C8 Co3 174.69(9) . . ?
O9 C9 Co3 177.44(9) . . ?
C12C C11C C16C 121.42(9) . . ?
C12C C11C N1C 119.78(9) . . ?
C16C C11C N1C 118.50(9) . . ?
C13C C12C C11C 118.24(10) . . ?
C13C C12C C17C 120.25(10) . . ?
C11C C12C C17C 121.50(9) . . ?
C14C C13C C12C 121.71(11) . . ?
C14C C13C H13C 119.1 . . ?
C12C C13C H13C 119.1 . . ?
C15C C14C C13C 118.54(10) . . ?
C15C C14C C18C 120.37(12) . . ?
C13C C14C C18C 121.08(12) . . ?
C14C C15C C16C 121.87(10) . . ?
C14C C15C H15C 119.1 . . ?
C16C C15C H15C 119.1 . . ?
C15C C16C C11C 118.20(10) . . ?
C15C C16C C19C 120.22(10) . . ?
C11C C16C C19C 121.57(10) . . ?
C12C C17C H17G 109.5 . . ?
C12C C17C H17H 109.5 . . ?
H17G C17C H17H 109.5 . . ?
C12C C17C H17I 109.5 . . ?
H17G C17C H17I 109.5 . . ?
H17H C17C H17I 109.5 . . ?
C12C C17C H17J 109.5 . . ?
C12C C17C H17K 109.5 . . ?
H17J C17C H17K 109.5 . . ?
C12C C17C H17L 109.5 . . ?
H17J C17C H17L 109.5 . . ?
H17K C17C H17L 109.5 . . ?
C14C C18C H18G 109.5 . . ?
C14C C18C H18H 109.5 . . ?
H18G C18C H18H 109.5 . . ?
C14C C18C H18I 109.5 . . ?
H18G C18C H18I 109.5 . . ?
H18H C18C H18I 109.5 . . ?
C16C C19C H19G 109.5 . . ?
C16C C19C H19H 109.5 . . ?
H19G C19C H19H 109.5 . . ?
C16C C19C H19I 109.5 . . ?
H19G C19C H19I 109.5 . . ?
H19H C19C H19I 109.5 . . ?
C22C C21C C26C 120.97(9) . . ?
C22C C21C N2C 120.12(9) . . ?
C26C C21C N2C 118.42(9) . . ?
C23C C22C C21C 118.43(9) . . ?
C23C C22C C27C 119.15(9) . . ?
C21C C22C C27C 122.33(9) . . ?
C24C C23C C22C 122.06(10) . . ?
C24C C23C H23C 119.0 . . ?
C22C C23C H23C 119.0 . . ?
C23C C24C C25C 118.19(9) . . ?
C23C C24C C28C 121.17(10) . . ?
C25C C24C C28C 120.63(10) . . ?
C26C C25C C24C 121.72(10) . . ?
C26C C25C H25C 119.1 . . ?
C24C C25C H25C 119.1 . . ?
C25C C26C C21C 118.61(9) . . ?
C25C C26C C29C 119.88(10) . . ?
C21C C26C C29C 121.52(9) . . ?
C22C C27C H27J 109.5 . . ?
C22C C27C H27K 109.5 . . ?
H27J C27C H27K 109.5 . . ?
C22C C27C H27L 109.5 . . ?
H27J C27C H27L 109.5 . . ?
H27K C27C H27L 109.5 . . ?
C24C C28C H28G 109.5 . . ?
C24C C28C H28H 109.5 . . ?
H28G C28C H28H 109.5 . . ?
C24C C28C H28I 109.5 . . ?
H28G C28C H28I 109.5 . . ?
H28H C28C H28I 109.5 . . ?
C26C C29C H29G 109.5 . . ?
C26C C29C H29H 109.5 . . ?
H29G C29C H29H 109.5 . . ?
C26C C29C H29I 109.5 . . ?
H29G C29C H29I 109.5 . . ?
H29H C29C H29I 109.5 . . ?
C12S C11S C16S 120.05(12) . . ?
C12S C11S H11S 120.0 . . ?
C16S C11S H11S 120.0 . . ?
C13S C12S C11S 119.91(12) . . ?
C13S C12S H12S 120.0 . . ?
C11S C12S H12S 120.0 . . ?
C12S C13S C14S 120.36(12) . . ?
C12S C13S H13S 119.8 . . ?
C14S C13S H13S 119.8 . . ?
C15S C14S C13S 119.71(12) . . ?
C15S C14S H14S 120.1 . . ?
C13S C14S H14S 120.1 . . ?
C14S C15S C16S 120.07(12) . . ?
C14S C15S H15S 120.0 . . ?
C16S C15S H15S 120.0 . . ?
C15S C16S C11S 119.90(12) . . ?
C15S C16S H16S 120.0 . . ?
C11S C16S H16S 120.0 . . ?
C22S C21S C23S 119.3(2) . 3_565 ?
C22S C21S H21S 120.3 . . ?
C23S C21S H21S 120.3 3_565 . ?
C23S C22S C21S 119.49(18) . . ?
C23S C22S H22S 120.3 . . ?
C21S C22S H22S 120.3 . . ?
C22S C23S C21S 121.16(18) . 3_565 ?
C22S C23S H23S 119.4 . . ?
C21S C23S H23S 119.4 3_565 . ?

loop_
_geom_bond_atom_site_label_1
_geom_bond_atom_site_label_2
_geom_bond_distance
_geom_bond_site_symmetry_2
_geom_bond_publ_flag
Co1 C1 1.7696(10) . ?
Co1 C2 1.7940(10) . ?
Co1 C3 1.8060(10) . ?
Co1 C1A 1.9390(9) . ?
Co1 Co2 2.71989(18) . ?
Co2 C4 1.7693(10) . ?
Co2 C6 1.7904(10) . ?
Co2 C5 1.8032(10) . ?
Co2 C1B 1.9383(9) . ?
O1 C1 1.1533(12) . ?
O2 C2 1.1511(13) . ?
O3 C3 1.1447(13) . ?
O4 C4 1.1560(12) . ?
O5 C5 1.1468(13) . ?
O6 C6 1.1504(13) . ?
N1A C1A 1.3526(12) . ?
N1A C11A 1.4347(12) . ?
N1A C2A 1.4755(13) . ?
N1B C1B 1.3515(12) . ?
N1B C11B 1.4329(12) . ?
N1B C2B 1.4727(12) . ?
N2A C1A 1.3524(12) . ?
N2A C21A 1.4337(12) . ?
N2A C3A 1.4693(13) . ?
N2B C1B 1.3553(12) . ?
N2B C21B 1.4337(12) . ?
N2B C3B 1.4756(12) . ?
C2A C3A 1.5236(15) . ?
C2A H2AA 0.9900 . ?
C2A H2AB 0.9900 . ?
C2B C3B 1.5253(14) . ?
C2B H2BA 0.9900 . ?
C2B H2BB 0.9900 . ?
C3A H3AA 0.9900 . ?
C3A H3AB 0.9900 . ?
C3B H3BA 0.9900 . ?
C3B H3BB 0.9900 . ?
C11A C12A 1.3997(14) . ?
C11A C16A 1.4021(14) . ?
C11B C16B 1.3982(13) . ?
C11B C12B 1.4020(13) . ?
C12A C13A 1.3957(14) . ?
C12A C17A 1.5032(15) . ?
C12B C13B 1.3912(14) . ?
C12B C17B 1.5015(15) . ?
C13A C14A 1.3870(15) . ?
C13A H13A 0.9500 . ?
C13B C14B 1.3925(15) . ?
C13B H13B 0.9500 . ?
C14A C15A 1.3926(16) . ?
C14A C18A 1.5064(15) . ?
C14B C15B 1.3887(15) . ?
C14B C18B 1.5076(15) . ?
C15A C16A 1.3908(14) . ?
C15A H15A 0.9500 . ?
C15B C16B 1.3943(14) . ?
C15B H15B 0.9500 . ?
C16A C19A 1.5054(15) . ?
C16B C19B 1.5045(14) . ?
C17A H17A 0.9800 . ?
C17A H17B 0.9800 . ?
C17A H17C 0.9800 . ?
C17B H17D 0.9800 . ?
C17B H17E 0.9800 . ?
C17B H17F 0.9800 . ?
C18A H18A 0.9800 . ?
C18A H18B 0.9800 . ?
C18A H18C 0.9800 . ?
C18B H18D 0.9800 . ?
C18B H18E 0.9800 . ?
C18B H18F 0.9800 . ?
C19A H19A 0.9800 . ?
C19A H19B 0.9800 . ?
C19A H19C 0.9800 . ?
C19B H19D 0.9800 . ?
C19B H19E 0.9800 . ?
C19B H19F 0.9800 . ?
C21A C22A 1.3994(14) . ?
C21A C26A 1.3995(14) . ?
C21B C22B 1.3986(14) . ?
C21B C26B 1.4011(14) . ?
C22A C23A 1.3970(14) . ?
C22A C27A 1.5032(15) . ?
C22B C23B 1.3934(14) . ?
C22B C27B 1.5007(15) . ?
C23A C24A 1.3882(16) . ?
C23A H23A 0.9500 . ?
C23B C24B 1.3901(15) . ?
C23B H23B 0.9500 . ?
C24A C25A 1.3917(16) . ?
C24A C28A 1.5118(16) . ?
C24B C25B 1.3916(15) . ?
C24B C28B 1.5086(16) . ?
C25A C26A 1.3930(14) . ?
C25A H25A 0.9500 . ?
C25B C26B 1.3942(14) . ?
C25B H25B 0.9500 . ?
C26A C29A 1.5030(15) . ?
C26B C29B 1.5063(14) . ?
C27A H27A 0.9800 . ?
C27A H27B 0.9800 . ?
C27A H27C 0.9800 . ?
C27A H27D 0.9800 . ?
C27A H27E 0.9800 . ?
C27A H27F 0.9800 . ?
C27B H27G 0.9800 . ?
C27B H27H 0.9800 . ?
C27B H27I 0.9800 . ?
C28A H28A 0.9800 . ?
C28A H28B 0.9800 . ?
C28A H28C 0.9800 . ?
C28B H28D 0.9800 . ?
C28B H28E 0.9800 . ?
C28B H28F 0.9800 . ?
C29A H29A 0.9800 . ?
C29A H29B 0.9800 . ?
C29A H29C 0.9800 . ?
C29B H29D 0.9800 . ?
C29B H29E 0.9800 . ?
C29B H29F 0.9800 . ?
Co3 C7 1.7731(10) . ?
Co3 C9 1.7829(10) . ?
Co3 C8 1.8098(10) . ?
Co3 C1C 1.9471(9) . ?
Co3 Co3 2.7520(2) 3_665 ?
O7 C7 1.1536(12) . ?
O8 C8 1.1452(13) . ?
O9 C9 1.1502(12) . ?
N1C C1C 1.3539(12) . ?
N1C C11C 1.4329(12) . ?
N1C C2C 1.4719(13) . ?
N2C C1C 1.3515(12) . ?
N2C C21C 1.4337(12) . ?
N2C C3C 1.4774(13) . ?
C2C C3C 1.5245(15) . ?
C2C H2CA 0.9900 . ?
C2C H2CB 0.9900 . ?
C3C H3CA 0.9900 . ?
C3C H3CB 0.9900 . ?
C11C C12C 1.3993(14) . ?
C11C C16C 1.4013(14) . ?
C12C C13C 1.3969(15) . ?
C12C C17C 1.5038(16) . ?
C13C C14C 1.3905(17) . ?
C13C H13C 0.9500 . ?
C14C C15C 1.3904(17) . ?
C14C C18C 1.5116(17) . ?
C15C C16C 1.3934(15) . ?
C15C H15C 0.9500 . ?
C16C C19C 1.5033(16) . ?
C17C H17G 0.9800 . ?
C17C H17H 0.9800 . ?
C17C H17I 0.9800 . ?
C17C H17J 0.9800 . ?
C17C H17K 0.9800 . ?
C17C H17L 0.9800 . ?
C18C H18G 0.9800 . ?
C18C H18H 0.9800 . ?
C18C H18I 0.9800 . ?
C19C H19G 0.9800 . ?
C19C H19H 0.9800 . ?
C19C H19I 0.9800 . ?
C21C C22C 1.3962(14) . ?
C21C C26C 1.4030(14) . ?
C22C C23C 1.3957(14) . ?
C22C C27C 1.5048(15) . ?
C23C C24C 1.3887(15) . ?
C23C H23C 0.9500 . ?
C24C C25C 1.3945(15) . ?
C24C C28C 1.5084(15) . ?
C25C C26C 1.3929(14) . ?
C25C H25C 0.9500 . ?
C26C C29C 1.5035(15) . ?
C27C H27J 0.9800 . ?
C27C H27K 0.9800 . ?
C27C H27L 0.9800 . ?
C28C H28G 0.9800 . ?
C28C H28H 0.9800 . ?
C28C H28I 0.9800 . ?
C29C H29G 0.9800 . ?
C29C H29H 0.9800 . ?
C29C H29I 0.9800 . ?
C11S C12S 1.386(2) . ?
C11S C16S 1.3884(18) . ?
C11S H11S 0.9500 . ?
C12S C13S 1.379(2) . ?
C12S H12S 0.9500 . ?
C13S C14S 1.3912(19) . ?
C13S H13S 0.9500 . ?
C14S C15S 1.3841(19) . ?
C14S H14S 0.9500 . ?
C15S C16S 1.3871(19) . ?
C15S H15S 0.9500 . ?
C16S H16S 0.9500 . ?
C21S C22S 1.390(3) . ?
C21S C23S 1.403(2) 3_565 ?
C21S H21S 0.9500 . ?
C22S C23S 1.369(3) . ?
C22S H22S 0.9500 . ?
C23S H23S 0.9500 . ?

loop_
_geom_torsion_atom_site_label_1
_geom_torsion_atom_site_label_2
_geom_torsion_atom_site_label_3
_geom_torsion_atom_site_label_4
_geom_torsion
_geom_torsion_site_symmetry_1
_geom_torsion_site_symmetry_2
_geom_torsion_site_symmetry_3
_geom_torsion_site_symmetry_4
_geom_torsion_publ_flag
C21A N2A C1A N1A 173.08(9) . . . . ?
C3A N2A C1A N1A 2.91(12) . . . . ?
C21A N2A C1A Co1 -12.35(14) . . . . ?
C3A N2A C1A Co1 177.49(8) . . . . ?
C11A N1A C1A N2A -179.29(10) . . . . ?
C2A N1A C1A N2A 1.01(12) . . . . ?
C11A N1A C1A Co1 6.18(16) . . . . ?
C2A N1A C1A Co1 -173.53(7) . . . . ?
C11B N1B C1B N2B -170.79(9) . . . . ?
C2B N1B C1B N2B -4.54(11) . . . . ?
C11B N1B C1B Co2 12.64(14) . . . . ?
C2B N1B C1B Co2 178.89(7) . . . . ?
C21B N2B C1B N1B -173.09(9) . . . . ?
C3B N2B C1B N1B -3.91(11) . . . . ?
C21B N2B C1B Co2 3.47(15) . . . . ?
C3B N2B C1B Co2 172.65(7) . . . . ?
C1A N1A C2A C3A -4.16(12) . . . . ?
C11A N1A C2A C3A 176.10(9) . . . . ?
C1B N1B C2B C3B 10.45(11) . . . . ?
C11B N1B C2B C3B 178.59(8) . . . . ?
C1A N2A C3A C2A -5.33(12) . . . . ?
C21A N2A C3A C2A -176.46(9) . . . . ?
N1A C2A C3A N2A 5.23(12) . . . . ?
C1B N2B C3B C2B 10.04(11) . . . . ?
C21B N2B C3B C2B -179.51(9) . . . . ?
N1B C2B C3B N2B -11.30(10) . . . . ?
C1A N1A C11A C12A -94.34(13) . . . . ?
C2A N1A C11A C12A 85.35(12) . . . . ?
C1A N1A C11A C16A 93.33(13) . . . . ?
C2A N1A C11A C16A -86.97(12) . . . . ?
C1B N1B C11B C16B 87.61(12) . . . . ?
C2B N1B C11B C16B -78.38(11) . . . . ?
C1B N1B C11B C12B -100.01(12) . . . . ?
C2B N1B C11B C12B 94.00(11) . . . . ?
C16A C11A C12A C13A -1.26(14) . . . . ?
N1A C11A C12A C13A -173.42(9) . . . . ?
C16A C11A C12A C17A 175.77(10) . . . . ?
N1A C11A C12A C17A 3.61(14) . . . . ?
C16B C11B C12B C13B -0.18(15) . . . . ?
N1B C11B C12B C13B -172.38(9) . . . . ?
C16B C11B C12B C17B 179.74(10) . . . . ?
N1B C11B C12B C17B 7.54(15) . . . . ?
C11A C12A C13A C14A 1.57(15) . . . . ?
C17A C12A C13A C14A -175.54(10) . . . . ?
C11B C12B C13B C14B 0.50(16) . . . . ?
C17B C12B C13B C14B -179.42(11) . . . . ?
C12A C13A C14A C15A -1.00(16) . . . . ?
C12A C13A C14A C18A 179.42(10) . . . . ?
C12B C13B C14B C15B -1.11(16) . . . . ?
C12B C13B C14B C18B 178.01(11) . . . . ?
C13A C14A C15A C16A 0.10(16) . . . . ?
C18A C14A C15A C16A 179.68(10) . . . . ?
C13B C14B C15B C16B 1.43(16) . . . . ?
C18B C14B C15B C16B -177.69(10) . . . . ?
C14A C15A C16A C11A 0.18(15) . . . . ?
C14A C15A C16A C19A -179.97(10) . . . . ?
C12A C11A C16A C15A 0.41(14) . . . . ?
N1A C11A C16A C15A 172.65(9) . . . . ?
C12A C11A C16A C19A -179.43(9) . . . . ?
N1A C11A C16A C19A -7.19(14) . . . . ?
C14B C15B C16B C11B -1.12(15) . . . . ?
C14B C15B C16B C19B 179.96(10) . . . . ?
C12B C11B C16B C15B 0.49(14) . . . . ?
N1B C11B C16B C15B 172.69(9) . . . . ?
C12B C11B C16B C19B 179.37(10) . . . . ?
N1B C11B C16B C19B -8.43(14) . . . . ?
C1A N2A C21A C22A 93.94(12) . . . . ?
C3A N2A C21A C22A -96.25(12) . . . . ?
C1A N2A C21A C26A -89.67(12) . . . . ?
C3A N2A C21A C26A 80.13(12) . . . . ?
C1B N2B C21B C22B 82.97(13) . . . . ?
C3B N2B C21B C22B -85.86(12) . . . . ?
C1B N2B C21B C26B -102.75(12) . . . . ?
C3B N2B C21B C26B 88.43(11) . . . . ?
C26A C21A C22A C23A 2.06(15) . . . . ?
N2A C21A C22A C23A 178.35(9) . . . . ?
C26A C21A C22A C27A -177.71(10) . . . . ?
N2A C21A C22A C27A -1.43(15) . . . . ?
C26B C21B C22B C23B 2.83(15) . . . . ?
N2B C21B C22B C23B 176.99(9) . . . . ?
C26B C21B C22B C27B -174.14(10) . . . . ?
N2B C21B C22B C27B 0.02(15) . . . . ?
C21A C22A C23A C24A -1.14(17) . . . . ?
C27A C22A C23A C24A 178.64(11) . . . . ?
C21B C22B C23B C24B -2.07(16) . . . . ?
C27B C22B C23B C24B 174.98(11) . . . . ?
C22A C23A C24A C25A -0.21(18) . . . . ?
C22A C23A C24A C28A -179.97(12) . . . . ?
C22B C23B C24B C25B 0.26(18) . . . . ?
C22B C23B C24B C28B -178.81(12) . . . . ?
C23A C24A C25A C26A 0.69(18) . . . . ?
C28A C24A C25A C26A -179.55(12) . . . . ?
C23B C24B C25B C26B 0.86(18) . . . . ?
C28B C24B C25B C26B 179.93(12) . . . . ?
C24A C25A C26A C21A 0.21(16) . . . . ?
C24A C25A C26A C29A 177.86(11) . . . . ?
C22A C21A C26A C25A -1.61(15) . . . . ?
N2A C21A C26A C25A -177.95(9) . . . . ?
C22A C21A C26A C29A -179.23(10) . . . . ?
N2A C21A C26A C29A 4.43(14) . . . . ?
C24B C25B C26B C21B -0.12(16) . . . . ?
C24B C25B C26B C29B 178.89(11) . . . . ?
C22B C21B C26B C25B -1.76(15) . . . . ?
N2B C21B C26B C25B -175.98(9) . . . . ?
C22B C21B C26B C29B 179.24(9) . . . . ?
N2B C21B C26B C29B 5.02(14) . . . . ?
C21C N2C C1C N1C 177.18(10) . . . . ?
C3C N2C C1C N1C -1.24(12) . . . . ?
C21C N2C C1C Co3 -8.04(16) . . . . ?
C3C N2C C1C Co3 173.54(8) . . . . ?
C11C N1C C1C N2C -173.46(10) . . . . ?
C2C N1C C1C N2C -1.58(12) . . . . ?
C11C N1C C1C Co3 11.80(15) . . . . ?
C2C N1C C1C Co3 -176.32(8) . . . . ?
C1C N1C C2C C3C 3.53(13) . . . . ?
C11C N1C C2C C3C 176.44(9) . . . . ?
C1C N2C C3C C2C 3.31(13) . . . . ?
C21C N2C C3C C2C -175.32(9) . . . . ?
N1C C2C C3C N2C -3.76(12) . . . . ?
C1C N1C C11C C12C -95.73(13) . . . . ?
C2C N1C C11C C12C 92.58(12) . . . . ?
C1C N1C C11C C16C 90.45(13) . . . . ?
C2C N1C C11C C16C -81.25(12) . . . . ?
C16C C11C C12C C13C -0.02(15) . . . . ?
N1C C11C C12C C13C -173.66(9) . . . . ?
C16C C11C C12C C17C -179.28(11) . . . . ?
N1C C11C C12C C17C 7.08(15) . . . . ?
C11C C12C C13C C14C 0.59(17) . . . . ?
C17C C12C C13C C14C 179.86(12) . . . . ?
C12C C13C C14C C15C -1.24(18) . . . . ?
C12C C13C C14C C18C 178.79(12) . . . . ?
C13C C14C C15C C16C 1.35(17) . . . . ?
C18C C14C C15C C16C -178.68(12) . . . . ?
C14C C15C C16C C11C -0.80(16) . . . . ?
C14C C15C C16C C19C -179.50(11) . . . . ?
C12C C11C C16C C15C 0.12(15) . . . . ?
N1C C11C C16C C15C 173.84(9) . . . . ?
C12C C11C C16C C19C 178.80(10) . . . . ?
N1C C11C C16C C19C -7.48(14) . . . . ?
C1C N2C C21C C22C 94.34(13) . . . . ?
C3C N2C C21C C22C -87.28(12) . . . . ?
C1C N2C C21C C26C -93.55(13) . . . . ?
C3C N2C C21C C26C 84.82(12) . . . . ?
C26C C21C C22C C23C 1.65(14) . . . . ?
N2C C21C C22C C23C 173.55(9) . . . . ?
C26C C21C C22C C27C -174.86(10) . . . . ?
N2C C21C C22C C27C -2.96(15) . . . . ?
C21C C22C C23C C24C -1.46(16) . . . . ?
C27C C22C C23C C24C 175.16(10) . . . . ?
C22C C23C C24C C25C 0.78(16) . . . . ?
C22C C23C C24C C28C -177.91(11) . . . . ?
C23C C24C C25C C26C -0.29(16) . . . . ?
C28C C24C C25C C26C 178.42(11) . . . . ?
C24C C25C C26C C21C 0.49(16) . . . . ?
C24C C25C C26C C29C -179.23(10) . . . . ?
C22C C21C C26C C25C -1.18(15) . . . . ?
N2C C21C C26C C25C -173.22(9) . . . . ?
C22C C21C C26C C29C 178.53(9) . . . . ?
N2C C21C C26C C29C 6.49(14) . . . . ?
C16S C11S C12S C13S 0.4(2) . . . . ?
C11S C12S C13S C14S 0.5(2) . . . . ?
C12S C13S C14S C15S -1.0(2) . . . . ?
C13S C14S C15S C16S 0.77(19) . . . . ?
C14S C15S C16S C11S 0.0(2) . . . . ?
C12S C11S C16S C15S -0.6(2) . . . . ?
C23S C21S C22S C23S -0.1(3) 3_565 . . . ?
C21S C22S C23S C21S 0.1(3) . . . 3_565 ?
